data_7101257
loop_
_publ_author_name
'Weiping Chen.'
'Stanley Roberts'
'John Whittall'

_publ_section_title
;
Efficient and Highly Stereoselective Syntheses of New
P-Chiral 1,5-Diphosphanylferrocene Ligands and Their Use in
Enantioselective Hydrogenation
;
_journal_issue 27
_journal_name_full 'Chemical Communications'
_journal_paper_doi 10.1039/b601952h
_journal_year 2006
_chemical_formula_sum 'C32 H31 Fe O3 P'
_chemical_formula_weight 550.39
_chemical_name_systematic
;
?
;
_space_group_IT_number 4
_symmetry_cell_setting monoclinic
_symmetry_space_group_name_Hall 'P 2yb'
_symmetry_space_group_name_H-M 'P 1 21 1'
_atom_sites_solution_hydrogens geom
_atom_sites_solution_primary direct
_atom_sites_solution_secondary difmap
_audit_creation_method SHELXL-97
_cell_angle_alpha 90.00
_cell_angle_beta 94.636(7)
_cell_angle_gamma 90.00
_cell_formula_units_Z 2
_cell_length_a 9.210(4)
_cell_length_b 7.142(3)
_cell_length_c 20.061(8)
_cell_measurement_reflns_used 2144
_cell_measurement_temperature 100(2)
_cell_measurement_theta_max 23.91
_cell_measurement_theta_min 3.17
_cell_volume 1315.4(9)
_computing_cell_refinement Bruker-SAINT
_computing_data_collection Bruker-SMART
_computing_data_reduction Bruker-SAINT
_computing_structure_refinement 'SHELXL-97 (Sheldrick, 1997)'
_computing_structure_solution 'SHELXS-97 (Sheldrick, 1990)'
_diffrn_ambient_temperature 100(2)
_diffrn_measured_fraction_theta_full 0.962
_diffrn_measured_fraction_theta_max 0.962
_diffrn_measurement_device_type 'Bruker Smart Apex'
_diffrn_measurement_method '\w scans'
_diffrn_radiation_monochromator graphite
_diffrn_radiation_source 'fine-focus sealed tube'
_diffrn_radiation_type MoK\a
_diffrn_radiation_wavelength 0.71073
_diffrn_reflns_av_R_equivalents 0.0595
_diffrn_reflns_av_sigmaI/netI 0.1118
_diffrn_reflns_limit_h_max 10
_diffrn_reflns_limit_h_min -10
_diffrn_reflns_limit_k_max 8
_diffrn_reflns_limit_k_min -7
_diffrn_reflns_limit_l_max 23
_diffrn_reflns_limit_l_min -20
_diffrn_reflns_number 6160
_diffrn_reflns_theta_full 25.03
_diffrn_reflns_theta_max 25.03
_diffrn_reflns_theta_min 4.08
_diffrn_standards_decay_% 0
_exptl_absorpt_coefficient_mu 0.667
_exptl_absorpt_correction_type none
_exptl_crystal_colour orange
_exptl_crystal_density_diffrn 1.390
_exptl_crystal_density_method 'not measured'
_exptl_crystal_description prism
_exptl_crystal_F_000 576
_exptl_crystal_size_max 0.2
_exptl_crystal_size_mid 0.2
_exptl_crystal_size_min 0.2
_refine_diff_density_max 0.695
_refine_diff_density_min -0.754
_refine_diff_density_rms 0.115
_refine_ls_abs_structure_details 'Flack H D (1983), Acta Cryst. A39, 876-881'
_refine_ls_abs_structure_Flack 0.06(3)
_refine_ls_extinction_method none
_refine_ls_goodness_of_fit_ref 0.990
_refine_ls_hydrogen_treatment constr
_refine_ls_matrix_type full
_refine_ls_number_parameters 329
_refine_ls_number_reflns 3385
_refine_ls_number_restraints 65
_refine_ls_restrained_S_all 0.990
_refine_ls_R_factor_all 0.0898
_refine_ls_R_factor_gt 0.0455
_refine_ls_shift/su_max 0.000
_refine_ls_shift/su_mean 0.000
_refine_ls_structure_factor_coef Fsqd
_refine_ls_weighting_details 'calc w=1/[\s^2^(Fo^2^)+(0.0534P)^2^+0.0000P] where P=(Fo^2^+2Fc^2^)/3'
_refine_ls_weighting_scheme calc
_refine_ls_wR_factor_gt 0.0919
_refine_ls_wR_factor_ref 0.1149
_reflns_number_gt 2484
_reflns_number_total 3385
_reflns_threshold_expression >2sigma(I)
_cod_data_source_file b601952h.txt
_cod_original_sg_symbol_H-M P2(1)
_cod_database_code 7101257

loop_
_symmetry_equiv_pos_as_xyz
'x, y, z'
'-x, y+1/2, -z'

loop_
_atom_site_label
_atom_site_type_symbol
_atom_site_fract_x
_atom_site_fract_y
_atom_site_fract_z
_atom_site_U_iso_or_equiv
_atom_site_adp_type
_atom_site_occupancy
_atom_site_symmetry_multiplicity
_atom_site_calc_flag
_atom_site_refinement_flags
_atom_site_disorder_assembly
_atom_site_disorder_group
Fe1 Fe 0.76463(8) 0.71716(10) 0.20411(3) 0.0178(2) Uani 1 1 d . A .
O1 O 0.3445(4) 0.5353(5) 0.11796(18) 0.0190(9) Uani 1 1 d . . .
O2 O 0.5198(4) 0.6697(4) 0.05489(17) 0.0213(10) Uani 1 1 d . . .
O3 O 0.0903(4) 0.3160(5) 0.0405(2) 0.0272(10) Uani 1 1 d . . .
P1 P 0.45191(17) 0.7289(3) 0.28109(7) 0.0245(3) Uani 1 1 d D . .
C1 C 0.5415(14) 0.7933(14) 0.3614(5) 0.020(3) Uiso 0.50 1 d PDU A 1
C2 C 0.5784(14) 0.9761(15) 0.3759(6) 0.023(3) Uiso 0.50 1 d PDU A 1
H2 H 0.5547 1.0701 0.3432 0.028 Uiso 0.50 1 calc PR A 1
C3 C 0.6489(15) 1.027(2) 0.4366(6) 0.039(4) Uiso 0.50 1 d PDU A 1
H3 H 0.6807 1.1515 0.4459 0.046 Uiso 0.50 1 calc PR A 1
C4 C 0.6705(15) 0.8815(16) 0.4839(7) 0.027(3) Uiso 0.50 1 d PDU A 1
H4 H 0.7168 0.9128 0.5265 0.032 Uiso 0.50 1 calc PR A 1
C5 C 0.6294(13) 0.696(2) 0.4731(5) 0.035(3) Uiso 0.50 1 d PDU A 1
H5 H 0.6438 0.6027 0.5067 0.042 Uiso 0.50 1 calc PR A 1
C6 C 0.5655(14) 0.6573(16) 0.4094(5) 0.024(3) Uiso 0.50 1 d PDU A 1
H6 H 0.5375 0.5322 0.3987 0.029 Uiso 0.50 1 calc PR A 1
C1' C 0.5515(12) 0.7353(16) 0.3675(4) 0.016(3) Uiso 0.50 1 d PDU A 2
C2' C 0.5986(14) 0.9070(17) 0.3930(6) 0.026(3) Uiso 0.50 1 d PDU A 2
H2' H 0.5894 1.0116 0.3638 0.031 Uiso 0.50 1 calc PR A 2
C3' C 0.6582(15) 0.9392(19) 0.4581(6) 0.028(3) Uiso 0.50 1 d PDU A 2
H3' H 0.6906 1.0587 0.4738 0.034 Uiso 0.50 1 calc PR A 2
C4' C 0.6659(15) 0.7774(15) 0.4980(6) 0.032(3) Uiso 0.50 1 d PDU A 2
H4' H 0.7009 0.7912 0.5436 0.038 Uiso 0.50 1 calc PR A 2
C5' C 0.6260(14) 0.598(2) 0.4759(5) 0.032(3) Uiso 0.50 1 d PDU A 2
H5' H 0.6361 0.4924 0.5047 0.039 Uiso 0.50 1 calc PR A 2
C6' C 0.5709(14) 0.5816(19) 0.4097(5) 0.022(3) Uiso 0.50 1 d PDU A 2
H6' H 0.5454 0.4609 0.3926 0.027 Uiso 0.50 1 calc PR A 2
C7 C 0.3192(7) 0.3731(7) 0.2708(3) 0.0250(14) Uani 1 1 d . . .
H7 H 0.3919 0.3428 0.2416 0.030 Uiso 1 1 calc R A .
C8 C 0.2125(7) 0.2396(10) 0.2832(3) 0.0317(15) Uani 1 1 d . A .
H8 H 0.2125 0.1213 0.2615 0.038 Uiso 1 1 calc R . .
C9 C 0.1086(8) 0.2786(8) 0.3262(3) 0.0333(17) Uani 1 1 d . . .
H9 H 0.0376 0.1866 0.3343 0.040 Uiso 1 1 calc R A .
C10 C 0.1050(7) 0.4536(8) 0.3588(3) 0.0268(15) Uani 1 1 d . A .
C11 C 0.0013(7) 0.4947(9) 0.4050(3) 0.0299(15) Uani 1 1 d . . .
H11 H -0.0688 0.4027 0.4143 0.036 Uiso 1 1 calc R A .
C12 C 0.0000(8) 0.6636(9) 0.4365(3) 0.0368(18) Uani 1 1 d . A .
H12 H -0.0690 0.6876 0.4682 0.044 Uiso 1 1 calc R . .
C13 C 0.1005(7) 0.8015(9) 0.4220(3) 0.0326(16) Uani 1 1 d . . .
H13 H 0.0983 0.9200 0.4434 0.039 Uiso 1 1 calc R A .
C14 C 0.2029(7) 0.7672(7) 0.3770(3) 0.0240(15) Uani 1 1 d . A .
H14 H 0.2698 0.8629 0.3676 0.029 Uiso 1 1 calc R . .
C15 C 0.2100(7) 0.5916(8) 0.3445(3) 0.0233(14) Uani 1 1 d . . .
C16 C 0.3199(6) 0.5470(7) 0.3004(3) 0.0202(13) Uani 1 1 d . A .
C17 C 0.5850(6) 0.5977(7) 0.2382(3) 0.0185(13) Uani 1 1 d . A .
C18 C 0.5825(6) 0.5827(7) 0.1669(2) 0.0138(11) Uani 1 1 d . . .
C19 C 0.7070(6) 0.4812(7) 0.1506(3) 0.0171(13) Uani 1 1 d . A .
H19 H 0.7341 0.4507 0.1046 0.021 Uiso 1 1 calc R . .
C20 C 0.7894(7) 0.4339(7) 0.2124(3) 0.0188(14) Uani 1 1 d . . .
H20 H 0.8841 0.3647 0.2169 0.023 Uiso 1 1 calc R A .
C21 C 0.7142(6) 0.5035(7) 0.2651(3) 0.0203(13) Uani 1 1 d . A .
H21 H 0.7470 0.4927 0.3137 0.024 Uiso 1 1 calc R . .
C22 C 0.8966(8) 0.8960(8) 0.2599(3) 0.0378(19) Uani 1 1 d . . .
H22 H 0.9294 0.8796 0.3083 0.045 Uiso 1 1 calc R A .
C23 C 0.9693(7) 0.8265(8) 0.2059(3) 0.0326(17) Uani 1 1 d . A .
H23 H 1.0627 0.7545 0.2090 0.039 Uiso 1 1 calc R . .
C24 C 0.8871(7) 0.8803(7) 0.1469(3) 0.0249(15) Uani 1 1 d . . .
H24 H 0.9118 0.8496 0.1005 0.030 Uiso 1 1 calc R A .
C25 C 0.7640(7) 0.9787(7) 0.1629(3) 0.0256(16) Uani 1 1 d . A .
H25 H 0.6868 1.0329 0.1306 0.031 Uiso 1 1 calc R . .
C26 C 0.7696(9) 0.9888(8) 0.2349(3) 0.0341(18) Uani 1 1 d . A .
H26 H 0.6971 1.0517 0.2619 0.041 Uiso 1 1 calc R . .
C27 C 0.4657(6) 0.6578(7) 0.1177(3) 0.0198(14) Uani 1 1 d . A .
H27 H 0.4365 0.7854 0.1322 0.024 Uiso 1 1 calc R . .
C28 C 0.4097(6) 0.7440(8) 0.0071(3) 0.0243(13) Uani 1 1 d . . .
H28A H 0.4471 0.7463 -0.0378 0.029 Uiso 1 1 calc R . .
H28B H 0.3865 0.8741 0.0195 0.029 Uiso 1 1 calc R . .
C29 C 0.2718(7) 0.6250(7) 0.0050(3) 0.0240(14) Uani 1 1 d . . .
H29A H 0.1936 0.6852 -0.0242 0.029 Uiso 1 1 calc R . .
H29B H 0.2911 0.4998 -0.0135 0.029 Uiso 1 1 calc R . .
C30 C 0.2247(6) 0.6055(7) 0.0745(3) 0.0221(13) Uani 1 1 d . . .
H30 H 0.2000 0.7332 0.0906 0.026 Uiso 1 1 calc R . .
C31 C 0.0922(7) 0.4809(7) 0.0801(3) 0.0258(14) Uani 1 1 d . . .
H31A H 0.0880 0.4443 0.1275 0.031 Uiso 1 1 calc R . .
H31B H 0.0035 0.5546 0.0669 0.031 Uiso 1 1 calc R . .
C32 C 0.1756(7) 0.1688(7) 0.0704(4) 0.0358(17) Uani 1 1 d . . .
H32A H 0.2790 0.2025 0.0718 0.054 Uiso 1 1 calc R . .
H32B H 0.1586 0.0541 0.0441 0.054 Uiso 1 1 calc R . .
H32C H 0.1484 0.1479 0.1161 0.054 Uiso 1 1 calc R . .

loop_
_atom_site_aniso_label
_atom_site_aniso_U_11
_atom_site_aniso_U_22
_atom_site_aniso_U_33
_atom_site_aniso_U_23
_atom_site_aniso_U_13
_atom_site_aniso_U_12
Fe1 0.0257(5) 0.0136(3) 0.0126(4) 0.0007(4) -0.0066(3) -0.0029(4)
O1 0.021(2) 0.0212(19) 0.014(2) 0.0020(13) -0.0033(17) -0.0022(16)
O2 0.028(2) 0.022(2) 0.0121(19) 0.0016(12) -0.0054(18) -0.0001(16)
O3 0.032(3) 0.023(2) 0.026(2) 0.0004(17) -0.009(2) -0.0007(18)
P1 0.0305(9) 0.0257(7) 0.0168(7) -0.0051(8) -0.0001(6) -0.0086(9)
C7 0.032(4) 0.026(3) 0.016(3) 0.002(2) -0.006(3) -0.002(3)
C8 0.043(4) 0.026(3) 0.025(3) 0.000(3) -0.009(3) -0.006(3)
C9 0.037(4) 0.030(4) 0.031(4) 0.009(2) -0.010(3) -0.014(3)
C10 0.026(4) 0.038(3) 0.015(3) 0.008(2) -0.009(3) -0.001(3)
C11 0.020(4) 0.043(4) 0.026(3) 0.016(3) -0.002(3) -0.004(3)
C12 0.034(4) 0.052(5) 0.023(3) 0.011(3) -0.007(3) 0.002(3)
C13 0.033(4) 0.041(3) 0.023(4) 0.000(3) -0.001(3) 0.009(3)
C14 0.021(4) 0.025(4) 0.024(3) 0.001(2) -0.004(3) 0.006(2)
C15 0.019(4) 0.032(3) 0.017(3) 0.004(2) -0.008(3) 0.000(3)
C16 0.018(4) 0.028(3) 0.013(3) 0.004(2) -0.008(3) -0.003(2)
C17 0.021(4) 0.016(3) 0.017(3) -0.004(2) -0.005(3) -0.005(2)
C18 0.013(3) 0.015(2) 0.013(3) 0.000(2) 0.001(2) -0.004(2)
C19 0.019(3) 0.018(3) 0.014(3) -0.003(2) -0.004(3) -0.008(2)
C20 0.023(4) 0.009(3) 0.023(4) 0.002(2) -0.009(3) -0.005(2)
C21 0.030(4) 0.016(3) 0.013(3) 0.005(2) -0.004(3) -0.005(3)
C22 0.058(5) 0.027(3) 0.024(4) 0.004(3) -0.025(4) -0.014(3)
C23 0.028(4) 0.033(3) 0.034(4) 0.007(3) -0.015(4) -0.014(3)
C24 0.029(4) 0.018(3) 0.027(4) 0.005(2) -0.003(3) -0.006(3)
C25 0.037(4) 0.012(3) 0.026(4) 0.005(2) -0.008(3) -0.005(3)
C26 0.061(5) 0.016(3) 0.026(4) -0.002(3) 0.012(4) -0.021(3)
C27 0.027(4) 0.016(3) 0.015(3) -0.0019(18) -0.011(3) -0.002(2)
C28 0.030(3) 0.023(3) 0.019(3) 0.006(2) -0.005(3) 0.004(3)
C29 0.029(4) 0.022(3) 0.020(3) 0.001(2) -0.008(3) 0.003(3)
C30 0.024(4) 0.020(3) 0.021(3) 0.001(2) -0.009(3) 0.002(2)
C31 0.027(4) 0.027(3) 0.023(3) -0.003(2) -0.003(3) 0.000(3)
C32 0.034(4) 0.025(4) 0.047(4) -0.002(2) -0.005(4) 0.004(3)

loop_
_atom_type_symbol
_atom_type_description
_atom_type_scat_dispersion_real
_atom_type_scat_dispersion_imag
_atom_type_scat_source
C C 0.0033 0.0016 'International Tables Vol C Tables 4.2.6.8 and 6.1.1.4'
H H 0.0000 0.0000 'International Tables Vol C Tables 4.2.6.8 and 6.1.1.4'
O O 0.0106 0.0060 'International Tables Vol C Tables 4.2.6.8 and 6.1.1.4'
P P 0.1023 0.0942 'International Tables Vol C Tables 4.2.6.8 and 6.1.1.4'
Fe Fe 0.3463 0.8444 'International Tables Vol C Tables 4.2.6.8 and 6.1.1.4'

loop_
_geom_angle_atom_site_label_1
_geom_angle_atom_site_label_2
_geom_angle_atom_site_label_3
_geom_angle
C18 Fe1 C17 41.4(2)
C18 Fe1 C21 69.0(2)
C17 Fe1 C21 41.3(2)
C18 Fe1 C26 124.2(3)
C17 Fe1 C26 107.3(3)
C21 Fe1 C26 122.2(3)
C18 Fe1 C22 160.3(3)
C17 Fe1 C22 123.0(3)
C21 Fe1 C22 107.2(2)
C26 Fe1 C22 40.3(3)
C18 Fe1 C23 158.0(2)
C17 Fe1 C23 159.0(2)
C21 Fe1 C23 122.2(2)
C26 Fe1 C23 68.4(3)
C22 Fe1 C23 40.5(3)
C18 Fe1 C24 123.0(2)
C17 Fe1 C24 159.0(2)
C21 Fe1 C24 158.7(2)
C26 Fe1 C24 68.0(3)
C22 Fe1 C24 67.5(3)
C23 Fe1 C24 40.4(2)
C18 Fe1 C20 69.1(2)
C17 Fe1 C20 69.2(2)
C21 Fe1 C20 40.2(2)
C26 Fe1 C20 156.9(2)
C22 Fe1 C20 121.3(2)
C23 Fe1 C20 106.3(2)
C24 Fe1 C20 123.3(3)
C18 Fe1 C25 108.0(2)
C17 Fe1 C25 123.0(3)
C21 Fe1 C25 159.5(3)
C26 Fe1 C25 41.5(3)
C22 Fe1 C25 68.3(2)
C23 Fe1 C25 68.2(3)
C24 Fe1 C25 39.9(2)
C20 Fe1 C25 159.4(3)
C18 Fe1 C19 40.8(2)
C17 Fe1 C19 69.3(2)
C21 Fe1 C19 68.6(2)
C26 Fe1 C19 160.6(3)
C22 Fe1 C19 157.5(3)
C23 Fe1 C19 121.7(3)
C24 Fe1 C19 107.9(2)
C20 Fe1 C19 41.3(2)
C25 Fe1 C19 123.3(2)
C27 O1 C30 110.4(4)
C27 O2 C28 109.9(4)
C32 O3 C31 113.4(4)
C1 P1 C17 106.0(5)
C1 P1 C16 104.7(4)
C17 P1 C16 102.6(3)
C1 P1 C1' 13.4(4)
C17 P1 C1' 98.6(4)
C16 P1 C1' 96.0(4)
C6 C1 C2 120.0(10)
C6 C1 P1 118.8(8)
C2 C1 P1 121.1(8)
C1 C2 C3 121.8(11)
C2 C3 C4 115.5(12)
C5 C4 C3 125.1(12)
C6 C5 C4 115.0(12)
C1 C6 C5 122.4(11)
C2' C1' C6' 116.9(10)
C2' C1' P1 118.3(8)
C6' C1' P1 124.6(8)
C1' C2' C3' 125.5(11)
C2' C3' C4' 113.3(11)
C5' C4' C3' 125.1(12)
C6' C5' C4' 116.6(12)
C1' C6' C5' 122.4(12)
C16 C7 C8 121.0(6)
C9 C8 C7 120.5(6)
C8 C9 C10 121.1(6)
C9 C10 C11 122.0(6)
C9 C10 C15 118.5(6)
C11 C10 C15 119.5(6)
C12 C11 C10 121.3(6)
C11 C12 C13 119.8(7)
C14 C13 C12 120.7(6)
C13 C14 C15 121.2(6)
C14 C15 C10 117.5(6)
C14 C15 C16 122.8(6)
C10 C15 C16 119.7(5)
C7 C16 C15 119.2(5)
C7 C16 P1 121.7(5)
C15 C16 P1 119.0(4)
C18 C17 C21 106.6(5)
C18 C17 P1 123.7(4)
C21 C17 P1 129.5(4)
C18 C17 Fe1 69.1(3)
C21 C17 Fe1 69.5(3)
P1 C17 Fe1 122.9(3)
C19 C18 C17 108.7(5)
C19 C18 C27 125.6(5)
C17 C18 C27 125.7(5)
C19 C18 Fe1 70.4(3)
C17 C18 Fe1 69.5(3)
C27 C18 Fe1 127.0(3)
C18 C19 C20 107.6(5)
C18 C19 Fe1 68.8(3)
C20 C19 Fe1 69.2(3)
C21 C20 C19 107.9(5)
C21 C20 Fe1 69.6(3)
C19 C20 Fe1 69.5(3)
C20 C21 C17 109.2(5)
C20 C21 Fe1 70.2(3)
C17 C21 Fe1 69.2(3)
C26 C22 C23 109.0(6)
C26 C22 Fe1 69.8(3)
C23 C22 Fe1 69.9(3)
C24 C23 C22 107.1(6)
C24 C23 Fe1 69.8(3)
C22 C23 Fe1 69.7(4)
C25 C24 C23 109.7(6)
C25 C24 Fe1 70.2(4)
C23 C24 Fe1 69.8(4)
C24 C25 C26 107.0(6)
C24 C25 Fe1 69.9(3)
C26 C25 Fe1 69.0(3)
C22 C26 C25 107.2(6)
C22 C26 Fe1 69.9(4)
C25 C26 Fe1 69.5(3)
O2 C27 O1 112.3(4)
O2 C27 C18 109.1(4)
O1 C27 C18 107.5(4)
O2 C28 C29 110.7(4)
C30 C29 C28 109.2(5)
O1 C30 C29 109.2(5)
O1 C30 C31 109.4(4)
C29 C30 C31 114.6(5)
O3 C31 C30 114.8(5)

loop_
_geom_bond_atom_site_label_1
_geom_bond_atom_site_label_2
_geom_bond_distance
Fe1 C18 2.023(5)
Fe1 C17 2.029(6)
Fe1 C21 2.033(5)
Fe1 C26 2.035(6)
Fe1 C22 2.036(6)
Fe1 C23 2.038(6)
Fe1 C24 2.039(6)
Fe1 C20 2.041(5)
Fe1 C25 2.042(5)
Fe1 C19 2.044(5)
O1 C27 1.419(6)
O1 C30 1.440(6)
O2 C27 1.395(7)
O2 C28 1.439(6)
O3 C32 1.417(6)
O3 C31 1.419(7)
P1 C1 1.809(9)
P1 C17 1.814(6)
P1 C16 1.841(6)
P1 C1' 1.894(8)
C1 C6 1.373(12)
C1 C2 1.374(11)
C2 C3 1.383(12)
C3 C4 1.410(13)
C4 C5 1.390(14)
C5 C6 1.390(12)
C1' C2' 1.385(11)
C1' C6' 1.389(12)
C2' C3' 1.393(13)
C3' C4' 1.405(14)
C4' C5' 1.395(13)
C5' C6' 1.390(12)
C7 C16 1.377(8)
C7 C8 1.406(9)
C8 C9 1.368(9)
C9 C10 1.412(8)
C10 C11 1.415(9)
C10 C15 1.426(8)
C11 C12 1.362(9)
C12 C13 1.398(9)
C13 C14 1.379(9)
C14 C15 1.417(8)
C15 C16 1.433(8)
C17 C18 1.433(7)
C17 C21 1.434(8)
C18 C19 1.417(8)
C18 C27 1.499(7)
C19 C20 1.441(7)
C20 C21 1.401(8)
C22 C26 1.402(9)
C22 C23 1.409(10)
C23 C24 1.407(8)
C24 C25 1.393(9)
C25 C26 1.443(9)
C28 C29 1.526(8)
C29 C30 1.501(8)
C30 C31 1.521(8)

loop_
_geom_torsion_atom_site_label_1
_geom_torsion_atom_site_label_2
_geom_torsion_atom_site_label_3
_geom_torsion_atom_site_label_4
_geom_torsion
C17 P1 C1 C6 -73.3(12)
C16 P1 C1 C6 34.8(12)
C1' P1 C1 C6 -16(2)
C17 P1 C1 C2 110.1(11)
C16 P1 C1 C2 -141.8(11)
C1' P1 C1 C2 168(4)
C6 C1 C2 C3 5(2)
P1 C1 C2 C3 -179.0(11)
C1 C2 C3 C4 -4(2)
C2 C3 C4 C5 1(2)
C3 C4 C5 C6 2(2)
C2 C1 C6 C5 -1(2)
P1 C1 C6 C5 -177.9(10)
C4 C5 C6 C1 -2(2)
C1 P1 C1' C2' -10(2)
C17 P1 C1' C2' 114.3(10)
C16 P1 C1' C2' -141.9(10)
C1 P1 C1' C6' 164(4)
C17 P1 C1' C6' -71.2(11)
C16 P1 C1' C6' 32.6(11)
C6' C1' C2' C3' -3(2)
P1 C1' C2' C3' 172.3(11)
C1' C2' C3' C4' -1(2)
C2' C3' C4' C5' 3(2)
C3' C4' C5' C6' -2(2)
C2' C1' C6' C5' 4.0(19)
P1 C1' C6' C5' -170.6(10)
C4' C5' C6' C1' -2(2)
C16 C7 C8 C9 -1.4(8)
C7 C8 C9 C10 0.5(8)
C8 C9 C10 C11 -178.0(5)
C8 C9 C10 C15 1.7(8)
C9 C10 C11 C12 179.4(6)
C15 C10 C11 C12 -0.2(8)
C10 C11 C12 C13 1.5(9)
C11 C12 C13 C14 -1.2(9)
C12 C13 C14 C15 -0.4(9)
C13 C14 C15 C10 1.6(8)
C13 C14 C15 C16 -176.3(5)
C9 C10 C15 C14 179.0(5)
C11 C10 C15 C14 -1.3(8)
C9 C10 C15 C16 -3.0(8)
C11 C10 C15 C16 176.7(5)
C8 C7 C16 C15 0.1(8)
C8 C7 C16 P1 -176.3(4)
C14 C15 C16 C7 -180.0(5)
C10 C15 C16 C7 2.1(7)
C14 C15 C16 P1 -3.5(7)
C10 C15 C16 P1 178.6(4)
C1 P1 C16 C7 -124.5(6)
C17 P1 C16 C7 -14.0(5)
C1' P1 C16 C7 -114.2(6)
C1 P1 C16 C15 59.1(6)
C17 P1 C16 C15 169.7(4)
C1' P1 C16 C15 69.4(5)
C1 P1 C17 C18 -154.9(5)
C16 P1 C17 C18 95.5(5)
C1' P1 C17 C18 -166.3(5)
C1 P1 C17 C21 20.1(6)
C16 P1 C17 C21 -89.4(5)
C1' P1 C17 C21 8.7(6)
C1 P1 C17 Fe1 -69.5(5)
C16 P1 C17 Fe1 -179.0(3)
C1' P1 C17 Fe1 -80.9(4)
C21 Fe1 C17 C18 -118.0(4)
C26 Fe1 C17 C18 122.5(3)
C22 Fe1 C17 C18 163.9(3)
C23 Fe1 C17 C18 -163.0(6)
C24 Fe1 C17 C18 48.9(8)
C20 Fe1 C17 C18 -81.6(3)
C25 Fe1 C17 C18 79.7(4)
C19 Fe1 C17 C18 -37.3(3)
C18 Fe1 C17 C21 118.0(4)
C26 Fe1 C17 C21 -119.5(4)
C22 Fe1 C17 C21 -78.1(4)
C23 Fe1 C17 C21 -44.9(8)
C24 Fe1 C17 C21 166.9(6)
C20 Fe1 C17 C21 36.4(3)
C25 Fe1 C17 C21 -162.2(3)
C19 Fe1 C17 C21 80.7(3)
C18 Fe1 C17 P1 -117.4(4)
C21 Fe1 C17 P1 124.5(5)
C26 Fe1 C17 P1 5.1(4)
C22 Fe1 C17 P1 46.4(4)
C23 Fe1 C17 P1 79.6(8)
C24 Fe1 C17 P1 -68.6(7)
C20 Fe1 C17 P1 160.9(4)
C25 Fe1 C17 P1 -37.7(4)
C19 Fe1 C17 P1 -154.7(4)
C21 C17 C18 C19 0.1(6)
P1 C17 C18 C19 176.1(4)
Fe1 C17 C18 C19 59.7(4)
C21 C17 C18 C27 178.8(4)
P1 C17 C18 C27 -5.2(8)
Fe1 C17 C18 C27 -121.6(5)
C21 C17 C18 Fe1 -59.6(3)
P1 C17 C18 Fe1 116.4(4)
C17 Fe1 C18 C19 -119.7(4)
C21 Fe1 C18 C19 -81.1(3)
C26 Fe1 C18 C19 163.4(3)
C22 Fe1 C18 C19 -163.5(6)
C23 Fe1 C18 C19 44.0(7)
C24 Fe1 C18 C19 79.1(4)
C20 Fe1 C18 C19 -37.9(3)
C25 Fe1 C18 C19 120.5(3)
C21 Fe1 C18 C17 38.6(3)
C26 Fe1 C18 C17 -76.8(4)
C22 Fe1 C18 C17 -43.8(8)
C23 Fe1 C18 C17 163.7(6)
C24 Fe1 C18 C17 -161.2(3)
C20 Fe1 C18 C17 81.8(3)
C25 Fe1 C18 C17 -119.8(3)
C19 Fe1 C18 C17 119.7(4)
C17 Fe1 C18 C27 119.8(6)
C21 Fe1 C18 C27 158.5(5)
C26 Fe1 C18 C27 43.0(6)
C22 Fe1 C18 C27 76.1(8)
C23 Fe1 C18 C27 -76.4(8)
C24 Fe1 C18 C27 -41.4(6)
C20 Fe1 C18 C27 -158.3(5)
C25 Fe1 C18 C27 0.0(5)
C19 Fe1 C18 C27 -120.4(6)
C17 C18 C19 C20 -0.6(6)
C27 C18 C19 C20 -179.3(5)
Fe1 C18 C19 C20 58.6(4)
C17 C18 C19 Fe1 -59.2(4)
C27 C18 C19 Fe1 122.1(5)
C17 Fe1 C19 C18 37.9(3)
C21 Fe1 C19 C18 82.3(3)
C26 Fe1 C19 C18 -45.3(9)
C22 Fe1 C19 C18 165.5(6)
C23 Fe1 C19 C18 -162.2(3)
C24 Fe1 C19 C18 -120.0(3)
C20 Fe1 C19 C18 119.5(5)
C25 Fe1 C19 C18 -78.8(4)
C18 Fe1 C19 C20 -119.5(5)
C17 Fe1 C19 C20 -81.7(4)
C21 Fe1 C19 C20 -37.2(3)
C26 Fe1 C19 C20 -164.9(8)
C22 Fe1 C19 C20 46.0(8)
C23 Fe1 C19 C20 78.3(4)
C24 Fe1 C19 C20 120.4(4)
C25 Fe1 C19 C20 161.7(4)
C18 C19 C20 C21 0.9(6)
Fe1 C19 C20 C21 59.2(4)
C18 C19 C20 Fe1 -58.3(4)
C18 Fe1 C20 C21 -81.9(4)
C17 Fe1 C20 C21 -37.4(3)
C26 Fe1 C20 C21 47.9(8)
C22 Fe1 C20 C21 79.5(4)
C23 Fe1 C20 C21 120.9(4)
C24 Fe1 C20 C21 161.7(3)
C25 Fe1 C20 C21 -167.7(7)
C19 Fe1 C20 C21 -119.3(5)
C18 Fe1 C20 C19 37.5(3)
C17 Fe1 C20 C19 81.9(4)
C21 Fe1 C20 C19 119.3(5)
C26 Fe1 C20 C19 167.3(6)
C22 Fe1 C20 C19 -161.2(4)
C23 Fe1 C20 C19 -119.8(4)
C24 Fe1 C20 C19 -79.0(4)
C25 Fe1 C20 C19 -48.4(9)
C19 C20 C21 C17 -0.8(6)
Fe1 C20 C21 C17 58.3(4)
C19 C20 C21 Fe1 -59.1(4)
C18 C17 C21 C20 0.4(6)
P1 C17 C21 C20 -175.3(4)
Fe1 C17 C21 C20 -58.9(4)
C18 C17 C21 Fe1 59.3(4)
P1 C17 C21 Fe1 -116.4(4)
C18 Fe1 C21 C20 82.1(4)
C17 Fe1 C21 C20 120.8(5)
C26 Fe1 C21 C20 -159.9(3)
C22 Fe1 C21 C20 -118.4(4)
C23 Fe1 C21 C20 -76.7(4)
C24 Fe1 C21 C20 -46.3(8)
C25 Fe1 C21 C20 167.6(6)
C19 Fe1 C21 C20 38.2(3)
C18 Fe1 C21 C17 -38.7(3)
C26 Fe1 C21 C17 79.4(4)
C22 Fe1 C21 C17 120.8(3)
C23 Fe1 C21 C17 162.6(3)
C24 Fe1 C21 C17 -167.1(6)
C20 Fe1 C21 C17 -120.8(5)
C25 Fe1 C21 C17 46.9(8)
C19 Fe1 C21 C17 -82.6(3)
C18 Fe1 C22 C26 -44.2(8)
C17 Fe1 C22 C26 -77.3(4)
C21 Fe1 C22 C26 -119.9(4)
C23 Fe1 C22 C26 120.3(5)
C24 Fe1 C22 C26 82.1(4)
C20 Fe1 C22 C26 -161.5(4)
C25 Fe1 C22 C26 38.9(4)
C19 Fe1 C22 C26 164.7(6)
C18 Fe1 C22 C23 -164.5(6)
C17 Fe1 C22 C23 162.4(3)
C21 Fe1 C22 C23 119.8(4)
C26 Fe1 C22 C23 -120.3(5)
C24 Fe1 C22 C23 -38.2(4)
C20 Fe1 C22 C23 78.2(4)
C25 Fe1 C22 C23 -81.4(4)
C19 Fe1 C22 C23 44.5(8)
C26 C22 C23 C24 1.0(6)
Fe1 C22 C23 C24 60.1(4)
C26 C22 C23 Fe1 -59.0(4)
C18 Fe1 C23 C24 48.1(8)
C17 Fe1 C23 C24 -163.0(6)
C21 Fe1 C23 C24 163.5(4)
C26 Fe1 C23 C24 -81.1(4)
C22 Fe1 C23 C24 -118.1(5)
C20 Fe1 C23 C24 122.6(4)
C25 Fe1 C23 C24 -36.3(4)
C19 Fe1 C23 C24 80.3(4)
C18 Fe1 C23 C22 166.1(5)
C17 Fe1 C23 C22 -45.0(8)
C21 Fe1 C23 C22 -78.4(4)
C26 Fe1 C23 C22 36.9(4)
C24 Fe1 C23 C22 118.1(5)
C20 Fe1 C23 C22 -119.3(4)
C25 Fe1 C23 C22 81.7(4)
C19 Fe1 C23 C22 -161.6(3)
C22 C23 C24 C25 -1.0(6)
Fe1 C23 C24 C25 59.0(4)
C22 C23 C24 Fe1 -60.0(4)
C18 Fe1 C24 C25 78.5(4)
C17 Fe1 C24 C25 42.1(8)
C21 Fe1 C24 C25 -162.2(6)
C26 Fe1 C24 C25 -39.0(4)
C22 Fe1 C24 C25 -82.6(4)
C23 Fe1 C24 C25 -120.9(5)
C20 Fe1 C24 C25 163.8(4)
C19 Fe1 C24 C25 120.9(4)
C18 Fe1 C24 C23 -160.6(4)
C17 Fe1 C24 C23 163.0(6)
C21 Fe1 C24 C23 -41.3(8)
C26 Fe1 C24 C23 82.0(4)
C22 Fe1 C24 C23 38.3(4)
C20 Fe1 C24 C23 -75.3(4)
C25 Fe1 C24 C23 120.9(5)
C19 Fe1 C24 C23 -118.2(4)
C23 C24 C25 C26 0.6(6)
Fe1 C24 C25 C26 59.3(4)
C23 C24 C25 Fe1 -58.8(4)
C18 Fe1 C25 C24 -120.1(4)
C17 Fe1 C25 C24 -163.3(3)
C21 Fe1 C25 C24 161.5(6)
C26 Fe1 C25 C24 118.2(6)
C22 Fe1 C25 C24 80.5(4)
C23 Fe1 C25 C24 36.7(4)
C20 Fe1 C25 C24 -41.6(9)
C19 Fe1 C25 C24 -77.8(4)
C18 Fe1 C25 C26 121.6(4)
C17 Fe1 C25 C26 78.4(5)
C21 Fe1 C25 C26 43.3(9)
C22 Fe1 C25 C26 -37.8(4)
C23 Fe1 C25 C26 -81.5(5)
C24 Fe1 C25 C26 -118.2(6)
C20 Fe1 C25 C26 -159.8(6)
C19 Fe1 C25 C26 164.0(4)
C23 C22 C26 C25 -0.7(6)
Fe1 C22 C26 C25 -59.8(4)
C23 C22 C26 Fe1 59.0(4)
C24 C25 C26 C22 0.1(6)
Fe1 C25 C26 C22 60.0(4)
C24 C25 C26 Fe1 -59.9(4)
C18 Fe1 C26 C22 163.5(4)
C17 Fe1 C26 C22 121.1(4)
C21 Fe1 C26 C22 78.2(5)
C23 Fe1 C26 C22 -37.1(4)
C24 Fe1 C26 C22 -80.7(4)
C20 Fe1 C26 C22 43.7(8)
C25 Fe1 C26 C22 -118.3(6)
C19 Fe1 C26 C22 -162.3(7)
C18 Fe1 C26 C25 -78.2(5)
C17 Fe1 C26 C25 -120.7(4)
C21 Fe1 C26 C25 -163.5(4)
C22 Fe1 C26 C25 118.3(6)
C23 Fe1 C26 C25 81.2(4)
C24 Fe1 C26 C25 37.6(4)
C20 Fe1 C26 C25 162.0(6)
C19 Fe1 C26 C25 -44.1(10)
C28 O2 C27 O1 61.7(5)
C28 O2 C27 C18 -179.2(4)
C30 O1 C27 O2 -63.4(5)
C30 O1 C27 C18 176.6(4)
C19 C18 C27 O2 -19.9(7)
C17 C18 C27 O2 161.7(5)
Fe1 C18 C27 O2 71.6(5)
C19 C18 C27 O1 102.1(6)
C17 C18 C27 O1 -76.4(6)
Fe1 C18 C27 O1 -166.5(3)
C27 O2 C28 C29 -56.4(6)
O2 C28 C29 C30 53.3(6)
C27 O1 C30 C29 58.6(5)
C27 O1 C30 C31 -175.3(4)
C28 C29 C30 O1 -53.8(5)
C28 C29 C30 C31 -176.9(4)
C32 O3 C31 C30 81.6(6)
O1 C30 C31 O3 -82.3(6)
C29 C30 C31 O3 40.8(7)
